data_7052714
loop_
_publ_author_name
'Jozak, Thomas'
'Sun, Yu'
'Thiel, Werner R.'

_publ_section_title
;
 Synthesis, characterization and co-ordination chemistry of
 dioxolanedipyrazoles
;
_journal_issue 10
_journal_name_full 'New Journal of Chemistry'
_journal_page_first 2114
_journal_paper_doi 10.1039/c1nj20148d
_journal_volume 35
_journal_year 2011
_chemical_absolute_configuration ad
_chemical_formula_sum 'C11 H14 N4 O2'
_chemical_formula_weight 234.26
_chemical_name_systematic
;
?
;
_space_group_IT_number 1
_symmetry_cell_setting triclinic
_symmetry_space_group_name_Hall 'P 1'
_symmetry_space_group_name_H-M 'P 1'
_atom_sites_solution_hydrogens geom
_atom_sites_solution_primary direct
_atom_sites_solution_secondary difmap
_audit_creation_method SHELXL-97
_cell_angle_alpha 91.786(6)
_cell_angle_beta 106.387(7)
_cell_angle_gamma 90.049(6)
_cell_formula_units_Z 2
_cell_length_a 7.7765(6)
_cell_length_b 8.3430(6)
_cell_length_c 9.3377(8)
_cell_measurement_reflns_used 2250
_cell_measurement_temperature 150(2)
_cell_measurement_theta_max 62.4676
_cell_measurement_theta_min 4.9384
_cell_volume 580.90(8)
_computing_cell_refinement 'CrysAlis RED, Oxford Diffraction Ltd.'
_computing_data_collection 'CrysAlis CCD, Oxford Diffraction Ltd.'
_computing_data_reduction 'CrysAlis RED, Oxford Diffraction Ltd.'
_computing_structure_refinement 'SHELXL-97 (Sheldrick, 2008)'
_computing_structure_solution 'SIR92 (Giacovazzo et al., 1993)'
_diffrn_ambient_temperature 150(2)
_diffrn_detector_area_resol_mean 16.1399
_diffrn_measured_fraction_theta_full 0.987
_diffrn_measured_fraction_theta_max 0.987
_diffrn_measurement_device_type 'Xcalibur, Sapphire3, Gemini ultra'
_diffrn_measurement_method '\w scans'
_diffrn_radiation_monochromator mirror
_diffrn_radiation_source 'Enhance Ultra (Cu) X-ray Source'
_diffrn_radiation_type CuK\a
_diffrn_radiation_wavelength 1.54184
_diffrn_reflns_av_R_equivalents 0.0207
_diffrn_reflns_av_sigmaI/netI 0.0272
_diffrn_reflns_limit_h_max 8
_diffrn_reflns_limit_h_min -8
_diffrn_reflns_limit_k_max 9
_diffrn_reflns_limit_k_min -9
_diffrn_reflns_limit_l_max 9
_diffrn_reflns_limit_l_min -10
_diffrn_reflns_number 3155
_diffrn_reflns_theta_full 62.62
_diffrn_reflns_theta_max 62.62
_diffrn_reflns_theta_min 4.94
_exptl_absorpt_coefficient_mu 0.791
_exptl_absorpt_correction_T_max 1.00000
_exptl_absorpt_correction_T_min 0.86108
_exptl_absorpt_correction_type multi-scan
_exptl_absorpt_process_details
;
CrysAlisPro, Oxford Diffraction Ltd.,
Version 1.171.33.48 (release 15-09-2009 CrysAlis171 .NET)
(compiled Sep 15 2009,11:49:04)
Empirical absorption correction using spherical harmonics,
implemented in SCALE3 ABSPACK scaling algorithm.
;
_exptl_crystal_colour colorless
_exptl_crystal_density_diffrn 1.339
_exptl_crystal_density_method 'not measured'
_exptl_crystal_description 'transparent prism'
_exptl_crystal_F_000 248
_exptl_crystal_size_max 0.22
_exptl_crystal_size_mid 0.10
_exptl_crystal_size_min 0.08
_refine_diff_density_max 0.593
_refine_diff_density_min -0.262
_refine_diff_density_rms 0.046
_refine_ls_abs_structure_details 'Flack H D (1983), Acta Cryst. A39, 876-881'
_refine_ls_abs_structure_Flack -0.1(3)
_refine_ls_extinction_method none
_refine_ls_goodness_of_fit_ref 1.068
_refine_ls_hydrogen_treatment constr
_refine_ls_matrix_type full
_refine_ls_number_parameters 311
_refine_ls_number_reflns 2248
_refine_ls_number_restraints 3
_refine_ls_restrained_S_all 1.067
_refine_ls_R_factor_all 0.0414
_refine_ls_R_factor_gt 0.0398
_refine_ls_shift/su_max 0.000
_refine_ls_shift/su_mean 0.000
_refine_ls_structure_factor_coef Fsqd
_refine_ls_weighting_details 'calc w=1/[\s^2^(Fo^2^)+(0.0678P)^2^+0.1646P] where P=(Fo^2^+2Fc^2^)/3'
_refine_ls_weighting_scheme calc
_refine_ls_wR_factor_gt 0.1049
_refine_ls_wR_factor_ref 0.1061
_reflns_number_gt 2146
_reflns_number_total 2248
_reflns_threshold_expression >2\s(I)
_cod_data_source_file c1nj20148d.txt
_cod_data_source_block 1014o
_cod_depositor_comments
;
The following automatic conversions were performed:

'_symmetry_cell_setting' value 'Triclinic' changed to 'triclinic'
according to /home/saulius/struct/CIF-dictionaries/cif_core.dic
dictionary named 'cif_core.dic' version 2.4.1 from 2010-06-29.

Automatic conversion script
Id: cif_fix_values 1715 2011-07-08 13:25:40Z adriana 
;
_cod_database_code 7052714

loop_
_symmetry_equiv_pos_as_xyz
'x, y, z'

loop_
_atom_site_label
_atom_site_type_symbol
_atom_site_fract_x
_atom_site_fract_y
_atom_site_fract_z
_atom_site_U_iso_or_equiv
_atom_site_adp_type
_atom_site_occupancy
_atom_site_symmetry_multiplicity
_atom_site_calc_flag
_atom_site_refinement_flags
C1 C 0.7097(5) 0.3672(4) 0.6377(4) 0.0238(7) Uani 1 1 d .
C2 C 0.5271(5) 0.3779(5) 0.6224(4) 0.0342(9) Uani 1 1 d .
H2 H 0.4390 0.4300 0.5469 0.041 Uiso 1 1 calc R
C3 C 0.5024(5) 0.2965(5) 0.7408(4) 0.0355(9) Uani 1 1 d .
H3 H 0.3916 0.2797 0.7624 0.043 Uiso 1 1 calc R
C4 C 0.8061(5) 0.4278(4) 0.5324(4) 0.0226(7) Uani 1 1 d .
H4 H 0.7298 0.5078 0.4661 0.027 Uiso 1 1 calc R
C5 C 0.9937(4) 0.4988(4) 0.6020(4) 0.0232(7) Uani 1 1 d .
H5 H 1.0553 0.4397 0.6937 0.028 Uiso 1 1 calc R
C6 C 0.9977(5) 0.6739(4) 0.6383(4) 0.0240(7) Uani 1 1 d .
C7 C 0.9058(5) 0.7969(4) 0.5485(4) 0.0311(8) Uani 1 1 d .
H7 H 0.8246 0.7869 0.4512 0.037 Uiso 1 1 calc R
C8 C 0.9603(6) 0.9347(4) 0.6339(5) 0.0362(9) Uani 1 1 d .
H8 H 0.9234 1.0407 0.6068 0.043 Uiso 1 1 calc R
C9 C 0.9796(5) 0.3486(4) 0.3808(4) 0.0276(8) Uani 1 1 d .
C10 C 1.0975(6) 0.2089(5) 0.3702(5) 0.0433(11) Uani 1 1 d .
H10A H 1.1905 0.2428 0.3250 0.065 Uiso 1 1 calc R
H10B H 1.0251 0.1225 0.3083 0.065 Uiso 1 1 calc R
H10C H 1.1540 0.1702 0.4705 0.065 Uiso 1 1 calc R
C11 C 0.9052(6) 0.4293(5) 0.2331(5) 0.0417(10) Uani 1 1 d .
H11A H 0.8258 0.5165 0.2456 0.063 Uiso 1 1 calc R
H11B H 0.8375 0.3507 0.1582 0.063 Uiso 1 1 calc R
H11C H 1.0042 0.4729 0.2002 0.063 Uiso 1 1 calc R
N1 N 0.6617(4) 0.2455(4) 0.8193(4) 0.0319(7) Uani 1 1 d .
H1N H 0.6792 0.1909 0.9012 0.038 Uiso 1 1 calc R
N2 N 0.7953(4) 0.2870(3) 0.7593(3) 0.0273(7) Uani 1 1 d .
N3 N 1.0754(5) 0.8912(4) 0.7624(4) 0.0365(8) Uani 1 1 d .
H3N H 1.1282 0.9598 0.8350 0.044 Uiso 1 1 calc R
N4 N 1.1020(4) 0.7322(3) 0.7691(3) 0.0306(7) Uani 1 1 d .
O1 O 0.8423(3) 0.2960(3) 0.4430(3) 0.0265(6) Uani 1 1 d .
O2 O 1.0816(3) 0.4670(3) 0.4873(3) 0.0286(6) Uani 1 1 d .
C12 C 0.4272(5) 0.8501(4) 0.2926(4) 0.0292(8) Uani 1 1 d .
C13 C 0.4585(5) 0.9345(4) 0.4290(5) 0.0347(9) Uani 1 1 d .
H13 H 0.5290 1.0289 0.4609 0.042 Uiso 1 1 calc R
C14 C 0.3648(5) 0.8507(5) 0.5065(4) 0.0329(8) Uani 1 1 d .
H14 H 0.3560 0.8764 0.6040 0.039 Uiso 1 1 calc R
C15 C 0.4836(5) 0.8821(5) 0.1549(4) 0.0347(9) Uani 1 1 d .
H15 H 0.3844 0.8529 0.0633 0.042 Uiso 1 1 calc R
C16 C 0.5487(5) 1.0498(5) 0.1460(5) 0.0352(9) Uani 1 1 d .
H16 H 0.6236 1.0879 0.2469 0.042 Uiso 1 1 calc R
C17 C 0.4067(5) 1.1715(4) 0.0844(4) 0.0308(8) Uani 1 1 d .
C18 C 0.4173(5) 1.3329(5) 0.1222(4) 0.0342(9) Uani 1 1 d .
H18 H 0.5138 1.3878 0.1919 0.041 Uiso 1 1 calc R
C19 C 0.2634(5) 1.3970(4) 0.0403(4) 0.0326(9) Uani 1 1 d .
H19 H 0.2306 1.5066 0.0412 0.039 Uiso 1 1 calc R
C20 C 0.7119(5) 0.8571(4) 0.0465(4) 0.0314(8) Uani 1 1 d .
C21 C 0.9130(6) 0.8486(5) 0.0955(6) 0.0449(10) Uani 1 1 d .
H21A H 0.9580 0.8897 0.1989 0.067 Uiso 1 1 calc R
H21B H 0.9622 0.9137 0.0305 0.067 Uiso 1 1 calc R
H21C H 0.9498 0.7369 0.0890 0.067 Uiso 1 1 calc R
C22 C 0.6334(7) 0.7848(8) -0.1068(5) 0.0642(15) Uani 1 1 d .
H22A H 0.6532 0.6688 -0.1050 0.096 Uiso 1 1 calc R
H22B H 0.6913 0.8325 -0.1761 0.096 Uiso 1 1 calc R
H22C H 0.5045 0.8057 -0.1396 0.096 Uiso 1 1 calc R
N5 N 0.2884(4) 0.7265(4) 0.4191(4) 0.0344(8) Uani 1 1 d .
H5N H 0.2214 0.6544 0.4453 0.041 Uiso 1 1 calc R
N6 N 0.3245(5) 0.7227(4) 0.2866(4) 0.0362(8) Uani 1 1 d .
N7 N 0.1653(4) 1.2777(3) -0.0424(3) 0.0303(7) Uani 1 1 d .
H7N H 0.0586 1.2902 -0.1055 0.036 Uiso 1 1 calc R
N8 N 0.2503(4) 1.1356(3) -0.0175(3) 0.0312(7) Uani 1 1 d .
O3 O 0.6436(3) 0.7904(3) 0.1568(3) 0.0313(6) Uani 1 1 d .
O4 O 0.6627(4) 1.0271(4) 0.0471(4) 0.0508(8) Uani 1 1 d .

loop_
_atom_site_aniso_label
_atom_site_aniso_U_11
_atom_site_aniso_U_22
_atom_site_aniso_U_33
_atom_site_aniso_U_23
_atom_site_aniso_U_13
_atom_site_aniso_U_12
C1 0.0263(18) 0.0209(15) 0.0269(18) -0.0002(13) 0.0121(15) -0.0004(14)
C2 0.0222(19) 0.045(2) 0.037(2) 0.0096(17) 0.0090(16) 0.0013(17)
C3 0.0232(19) 0.048(2) 0.042(2) 0.0107(18) 0.0179(17) 0.0024(17)
C4 0.0232(17) 0.0223(16) 0.0234(18) 0.0011(13) 0.0083(14) 0.0011(13)
C5 0.0245(18) 0.0213(16) 0.0262(18) 0.0038(13) 0.0107(14) 0.0004(13)
C6 0.0273(18) 0.0233(17) 0.0246(17) -0.0001(13) 0.0128(14) -0.0041(14)
C7 0.034(2) 0.0268(17) 0.034(2) 0.0011(14) 0.0116(16) 0.0029(15)
C8 0.044(2) 0.0235(18) 0.048(2) -0.0012(16) 0.025(2) 0.0001(16)
C9 0.0264(19) 0.0291(18) 0.0298(19) -0.0030(14) 0.0122(15) -0.0039(15)
C10 0.043(2) 0.030(2) 0.065(3) -0.0108(19) 0.031(2) -0.0005(18)
C11 0.035(2) 0.060(3) 0.035(2) 0.0062(18) 0.0157(18) -0.005(2)
N1 0.0336(18) 0.0367(16) 0.0318(17) 0.0114(13) 0.0187(14) 0.0009(14)
N2 0.0269(16) 0.0309(15) 0.0278(16) 0.0059(12) 0.0132(13) -0.0014(13)
N3 0.046(2) 0.0298(16) 0.0375(19) -0.0112(14) 0.0185(16) -0.0104(14)
N4 0.0338(17) 0.0267(15) 0.0321(17) -0.0008(13) 0.0109(14) -0.0056(13)
O1 0.0294(13) 0.0253(12) 0.0281(13) -0.0062(10) 0.0141(10) -0.0086(10)
O2 0.0263(13) 0.0277(12) 0.0370(14) -0.0033(10) 0.0177(11) -0.0061(10)
C12 0.032(2) 0.0232(18) 0.038(2) 0.0096(15) 0.0197(17) 0.0105(16)
C13 0.031(2) 0.0312(19) 0.044(2) 0.0024(17) 0.0156(17) -0.0048(17)
C14 0.035(2) 0.040(2) 0.029(2) 0.0053(16) 0.0159(17) 0.0060(17)
C15 0.037(2) 0.0348(19) 0.037(2) 0.0080(16) 0.0170(17) 0.0086(17)
C16 0.030(2) 0.042(2) 0.037(2) 0.0074(16) 0.0143(17) 0.0018(16)
C17 0.028(2) 0.043(2) 0.0243(18) 0.0109(16) 0.0122(16) 0.0065(17)
C18 0.028(2) 0.043(2) 0.033(2) -0.0073(17) 0.0115(17) -0.0107(17)
C19 0.039(2) 0.0232(18) 0.043(2) -0.0025(16) 0.0240(19) 0.0011(16)
C20 0.033(2) 0.0340(19) 0.033(2) 0.0082(15) 0.0168(17) 0.0082(16)
C21 0.036(2) 0.043(2) 0.062(3) -0.001(2) 0.026(2) 0.0000(19)
C22 0.050(3) 0.108(4) 0.038(3) -0.008(3) 0.018(2) -0.004(3)
N5 0.0325(18) 0.0342(16) 0.042(2) 0.0117(14) 0.0182(15) 0.0001(14)
N6 0.045(2) 0.0327(17) 0.0347(18) 0.0027(13) 0.0169(15) 0.0013(15)
N7 0.0223(16) 0.0375(17) 0.0321(17) 0.0091(13) 0.0083(13) 0.0018(13)
N8 0.0423(19) 0.0228(14) 0.0339(17) 0.0007(12) 0.0199(15) -0.0015(13)
O3 0.0353(15) 0.0312(13) 0.0335(14) 0.0093(10) 0.0186(12) 0.0106(11)
O4 0.0595(19) 0.0488(17) 0.065(2) 0.0315(15) 0.0476(16) 0.0261(15)

loop_
_atom_type_symbol
_atom_type_description
_atom_type_scat_dispersion_real
_atom_type_scat_dispersion_imag
_atom_type_scat_source
C C 0.0181 0.0091 'International Tables Vol C Tables 4.2.6.8 and 6.1.1.4'
H H 0.0000 0.0000 'International Tables Vol C Tables 4.2.6.8 and 6.1.1.4'
N N 0.0311 0.0180 'International Tables Vol C Tables 4.2.6.8 and 6.1.1.4'
O O 0.0492 0.0322 'International Tables Vol C Tables 4.2.6.8 and 6.1.1.4'

loop_
_geom_angle_atom_site_label_1
_geom_angle_atom_site_label_2
_geom_angle_atom_site_label_3
_geom_angle
N2 C1 C2 111.8(3)
N2 C1 C4 121.6(3)
C2 C1 C4 126.6(3)
C3 C2 C1 104.7(3)
C3 C2 H2 127.7
C1 C2 H2 127.7
N1 C3 C2 107.4(3)
N1 C3 H3 126.3
C2 C3 H3 126.3
O1 C4 C1 109.4(2)
O1 C4 C5 101.9(3)
C1 C4 C5 116.7(3)
O1 C4 H4 109.5
C1 C4 H4 109.5
C5 C4 H4 109.5
O2 C5 C6 110.0(3)
O2 C5 C4 102.7(3)
C6 C5 C4 114.6(3)
O2 C5 H5 109.8
C6 C5 H5 109.8
C4 C5 H5 109.8
N4 C6 C7 111.6(3)
N4 C6 C5 120.1(3)
C7 C6 C5 128.3(3)
C8 C7 C6 104.2(3)
C8 C7 H7 127.9
C6 C7 H7 127.9
N3 C8 C7 107.0(3)
N3 C8 H8 126.5
C7 C8 H8 126.5
O1 C9 O2 105.1(3)
O1 C9 C10 108.7(3)
O2 C9 C10 109.3(3)
O1 C9 C11 112.6(3)
O2 C9 C11 107.9(3)
C10 C9 C11 113.0(3)
C9 C10 H10A 109.5
C9 C10 H10B 109.5
H10A C10 H10B 109.5
C9 C10 H10C 109.5
H10A C10 H10C 109.5
H10B C10 H10C 109.5
C9 C11 H11A 109.5
C9 C11 H11B 109.5
H11A C11 H11B 109.5
C9 C11 H11C 109.5
H11A C11 H11C 109.5
H11B C11 H11C 109.5
C3 N1 N2 112.6(3)
C3 N1 H1N 123.7
N2 N1 H1N 123.7
C1 N2 N1 103.5(3)
C8 N3 N4 113.1(3)
C8 N3 H3N 123.4
N4 N3 H3N 123.4
C6 N4 N3 104.0(3)
C9 O1 C4 106.8(2)
C5 O2 C9 109.5(2)
N6 C12 C13 111.7(3)
N6 C12 C15 116.6(3)
C13 C12 C15 131.7(3)
C14 C13 C12 104.5(3)
C14 C13 H13 127.8
C12 C13 H13 127.8
N5 C14 C13 106.8(3)
N5 C14 H14 126.6
C13 C14 H14 126.6
O3 C15 C16 101.0(3)
O3 C15 C12 109.7(3)
C16 C15 C12 115.1(3)
O3 C15 H15 110.2
C16 C15 H15 110.2
C12 C15 H15 110.2
O4 C16 C15 101.9(3)
O4 C16 C17 110.3(3)
C15 C16 C17 116.1(3)
O4 C16 H16 109.4
C15 C16 H16 109.4
C17 C16 H16 109.4
N8 C17 C18 110.6(3)
N8 C17 C16 123.6(3)
C18 C17 C16 125.7(4)
C19 C18 C17 106.1(3)
C19 C18 H18 126.9
C17 C18 H18 126.9
N7 C19 C18 107.3(3)
N7 C19 H19 126.4
C18 C19 H19 126.4
O3 C20 O4 104.3(3)
O3 C20 C22 114.0(3)
O4 C20 C22 109.1(4)
O3 C20 C21 109.1(3)
O4 C20 C21 107.7(3)
C22 C20 C21 112.2(3)
C20 C21 H21A 109.5
C20 C21 H21B 109.5
H21A C21 H21B 109.5
C20 C21 H21C 109.5
H21A C21 H21C 109.5
H21B C21 H21C 109.5
C20 C22 H22A 109.5
C20 C22 H22B 109.5
H22A C22 H22B 109.5
C20 C22 H22C 109.5
H22A C22 H22C 109.5
H22B C22 H22C 109.5
C14 N5 N6 112.8(3)
C14 N5 H5N 123.6
N6 N5 H5N 123.6
C12 N6 N5 104.2(3)
C19 N7 N8 111.7(3)
C19 N7 H7N 124.1
N8 N7 H7N 124.1
C17 N8 N7 104.2(3)
C20 O3 C15 105.5(3)
C16 O4 C20 108.4(3)

loop_
_geom_bond_atom_site_label_1
_geom_bond_atom_site_label_2
_geom_bond_distance
C1 N2 1.342(5)
C1 C2 1.390(5)
C1 C4 1.493(4)
C2 C3 1.373(6)
C2 H2 0.9500
C3 N1 1.327(5)
C3 H3 0.9500
C4 O1 1.435(4)
C4 C5 1.530(5)
C4 H4 1.0000
C5 O2 1.443(4)
C5 C6 1.488(4)
C5 H5 1.0000
C6 N4 1.338(4)
C6 C7 1.408(5)
C7 C8 1.374(5)
C7 H7 0.9500
C8 N3 1.339(6)
C8 H8 0.9500
C9 O1 1.427(4)
C9 O2 1.444(4)
C9 C10 1.502(5)
C9 C11 1.516(6)
C10 H10A 0.9800
C10 H10B 0.9800
C10 H10C 0.9800
C11 H11A 0.9800
C11 H11B 0.9800
C11 H11C 0.9800
N1 N2 1.361(4)
N1 H1N 0.8800
N3 N4 1.343(4)
N3 H3N 0.8800
C12 N6 1.319(5)
C12 C13 1.395(6)
C12 C15 1.502(5)
C13 C14 1.368(5)
C13 H13 0.9500
C14 N5 1.329(5)
C14 H14 0.9500
C15 O3 1.458(4)
C15 C16 1.500(6)
C15 H15 1.0000
C16 O4 1.457(5)
C16 C17 1.504(5)
C16 H16 1.0000
C17 N8 1.343(5)
C17 C18 1.378(5)
C18 C19 1.347(6)
C18 H18 0.9500
C19 N7 1.337(5)
C19 H19 0.9500
C20 O3 1.413(4)
C20 O4 1.469(5)
C20 C22 1.496(6)
C20 C21 1.503(6)
C21 H21A 0.9800
C21 H21B 0.9800
C21 H21C 0.9800
C22 H22A 0.9800
C22 H22B 0.9800
C22 H22C 0.9800
N5 N6 1.344(5)
N5 H5N 0.8800
N7 N8 1.352(4)
N7 H7N 0.8800
